data_1507018
loop_
_publ_author_name
'Payne, Marcia M.'
'Odom, Susan A.'
'Parkin, Sean R.'
'Anthony, John E.'

_publ_section_title
;
 Stable, crystalline acenedithiophenes with up to seven linearly fused
 rings.
;
_journal_issue 19
_journal_name_full 'Organic letters'
_journal_page_first 3325
_journal_page_last 3328
_journal_paper_doi 10.1021/ol048686d
_journal_volume 6
_journal_year 2004
_chemical_formula_sum 'C54 H66 S2 Si2'
_chemical_formula_weight 835.37
_chemical_name_systematic
; 
 ? 
;
_space_group_IT_number 2
_symmetry_cell_setting triclinic
_symmetry_space_group_name_Hall '-P 1'
_symmetry_space_group_name_H-M 'P -1'
_atom_sites_solution_hydrogens geom
_atom_sites_solution_primary direct
_atom_sites_solution_secondary difmap
_audit_creation_method SHELXL-97
_cell_angle_alpha 76.8314(10)
_cell_angle_beta 86.7250(10)
_cell_angle_gamma 68.9497(10)
_cell_formula_units_Z 1
_cell_length_a 8.5098(2)
_cell_length_b 11.7480(2)
_cell_length_c 12.9896(4)
_cell_measurement_reflns_used 5354
_cell_measurement_temperature 90.0(2)
_cell_measurement_theta_max 27.48
_cell_measurement_theta_min 1.00
_cell_volume 1179.64(5)
_computing_cell_refinement 'SCALEPACK (Otwinowski & Minor, 1997)'
_computing_data_collection 'COLLECT (Nonius, 1998)'
_computing_data_reduction 'DENZO-SMN (Otwinowski & Minor, 1997)'
_computing_molecular_graphics 'XP in SHELXTL (Sheldrick, 1994)'
_computing_publication_material
; 
SHELX97-2 (Sheldrick, 1997) and local procedures 
;
_computing_structure_refinement 'SHELXL-97 (Sheldrick, 1997)'
_computing_structure_solution 'SHELXS-97 (Sheldrick, 1990)'
_diffrn_ambient_temperature 90.0(2)
_diffrn_detector_area_resol_mean 18
_diffrn_measured_fraction_theta_full 1.000
_diffrn_measured_fraction_theta_max 1.000
_diffrn_measurement_device_type 'Nonius KappaCCD diffractometer'
_diffrn_measurement_method '\w scans at fixed \c = 55\%'
_diffrn_radiation_monochromator graphite
_diffrn_radiation_source 'fine-focus sealed tube'
_diffrn_radiation_type MoK\a
_diffrn_radiation_wavelength 0.71073
_diffrn_reflns_av_R_equivalents 0.0000
_diffrn_reflns_av_sigmaI/netI 0.0695
_diffrn_reflns_limit_h_max 10
_diffrn_reflns_limit_h_min -10
_diffrn_reflns_limit_k_max 13
_diffrn_reflns_limit_k_min -13
_diffrn_reflns_limit_l_max 15
_diffrn_reflns_limit_l_min -15
_diffrn_reflns_number 4131
_diffrn_reflns_theta_full 25.00
_diffrn_reflns_theta_max 25.00
_diffrn_reflns_theta_min 1.61
_exptl_absorpt_coefficient_mu 0.199
_exptl_absorpt_correction_T_max 0.9785
_exptl_absorpt_correction_T_min 0.9464
_exptl_absorpt_correction_type multi-scan
_exptl_absorpt_process_details 'Scalepack (Otwinowski & Minor, 1997)'
_exptl_crystal_colour green
_exptl_crystal_density_diffrn 1.176
_exptl_crystal_density_method 'not measured'
_exptl_crystal_description block
_exptl_crystal_F_000 450
_exptl_crystal_size_max 0.28
_exptl_crystal_size_mid 0.20
_exptl_crystal_size_min 0.11
_refine_diff_density_max .353
_refine_diff_density_min -.287
_refine_diff_density_rms .069
_refine_ls_extinction_method none
_refine_ls_goodness_of_fit_ref 1.069
_refine_ls_hydrogen_treatment constr
_refine_ls_matrix_type full
_refine_ls_number_parameters 300
_refine_ls_number_reflns 4132
_refine_ls_number_restraints 48
_refine_ls_restrained_S_all 1.064
_refine_ls_R_factor_all 0.0813
_refine_ls_R_factor_gt 0.0534
_refine_ls_shift/su_max 0.007
_refine_ls_shift/su_mean 0.001
_refine_ls_structure_factor_coef Fsqd
_refine_ls_weighting_details 'calc w=1/[\s^2^(Fo^2^)+(0.0971P)^2^+0.0268P] where P=(Fo^2^+2Fc^2^)/3'
_refine_ls_weighting_scheme calc
_refine_ls_wR_factor_gt 0.1455
_refine_ls_wR_factor_ref 0.1622
_reflns_number_gt 3089
_reflns_number_total 4132
_reflns_threshold_expression >2\s(I)
_cod_data_source_file ol048686dsi20040715_122824.cif
_cod_data_source_block k04075t
_cod_database_code 1507018

loop_
_symmetry_equiv_pos_as_xyz
'x, y, z'
'-x, -y, -z'

loop_
_atom_site_label
_atom_site_type_symbol
_atom_site_fract_x
_atom_site_fract_y
_atom_site_fract_z
_atom_site_U_iso_or_equiv
_atom_site_adp_type
_atom_site_occupancy
_atom_site_symmetry_multiplicity
_atom_site_calc_flag
_atom_site_refinement_flags
_atom_site_disorder_assembly
_atom_site_disorder_group
Si1 Si 0.22390(9) 0.30829(7) 0.31249(6) 0.0136(2) Uani 1 1 d . . .
C1 C 0.4428(3) 0.0626(2) 0.0840(2) 0.0150(6) Uani 1 1 d . . .
C2 C 0.6173(3) -0.0053(2) 0.0776(2) 0.0140(6) Uani 1 1 d . . .
C3 C 0.7358(4) -0.0164(2) 0.1542(2) 0.0170(6) Uani 1 1 d . . .
H3 H 0.6972 0.0215 0.2127 0.020 Uiso 1 1 calc R . .
C4 C 0.9066(3) -0.0809(2) 0.1472(2) 0.0148(6) Uani 1 1 d . B .
C5 C 1.0265(4) -0.0938(2) 0.2251(2) 0.0169(6) Uani 1 1 d . . .
H5 H 0.9897 -0.0599 0.2858 0.020 Uiso 1 1 calc R A 1
C6 C 1.1938(4) -0.1545(3) 0.2132(2) 0.0188(6) Uani 0.605(4) 1 d PDU B 1
S7 S 1.3586(4) -0.1791(4) 0.2975(3) 0.0223(6) Uani 0.605(4) 1 d PDU B 1
C8 C 1.5041(9) -0.2562(10) 0.2142(7) 0.0196(15) Uani 0.605(4) 1 d PDU B 1
H8 H 1.6219 -0.2898 0.2293 0.024 Uiso 0.605(4) 1 calc PR B 1
C9 C 1.4338(15) -0.265(2) 0.1240(15) 0.027(2) Uani 0.605(4) 1 d PDU B 1
H9 H 1.4962 -0.3036 0.0705 0.032 Uiso 0.605(4) 1 calc PR B 1
C10 C 1.2539(3) -0.2060(3) 0.1223(2) 0.0185(6) Uani 0.605(4) 1 d PDU B 1
C6' C 1.1938(4) -0.1545(3) 0.2132(2) 0.0188(6) Uani 0.395(4) 1 d PDU B 2
C7' C 1.330(2) -0.177(3) 0.2867(18) 0.025(3) Uani 0.395(4) 1 d PDU B 2
H7' H 1.3140 -0.1550 0.3535 0.030 Uiso 0.395(4) 1 calc PR B 2
C8' C 1.4846(15) -0.2357(16) 0.2467(10) 0.021(2) Uani 0.395(4) 1 d PDU B 2
H8' H 1.5883 -0.2525 0.2816 0.025 Uiso 0.395(4) 1 calc PR B 2
S9' S 1.4731(6) -0.2756(8) 0.1268(6) 0.0236(9) Uani 0.395(4) 1 d PDU B 2
C10' C 1.2539(3) -0.2060(3) 0.1223(2) 0.0185(6) Uani 0.395(4) 1 d PDU B 2
C11 C 1.1418(3) -0.1971(2) 0.0469(2) 0.0159(6) Uani 1 1 d . . .
H11 H 1.1820 -0.2319 -0.0130 0.019 Uiso 1 1 calc R B 1
C12 C 0.9668(4) -0.1368(2) 0.0569(2) 0.0159(6) Uani 1 1 d . B .
C13 C 0.8486(3) -0.1298(2) -0.0168(2) 0.0159(6) Uani 1 1 d . . .
H13 H 0.8874 -0.1690 -0.0745 0.019 Uiso 1 1 calc R B .
C14 C 0.6758(3) -0.0675(2) -0.0094(2) 0.0140(6) Uani 1 1 d . . .
C15 C 0.3842(3) 0.1330(3) 0.1641(2) 0.0152(6) Uani 1 1 d . . .
C16 C 0.3296(3) 0.2002(2) 0.2262(2) 0.0157(6) Uani 1 1 d . . .
C17 C 0.0681(3) 0.4527(3) 0.2200(2) 0.0174(6) Uani 1 1 d . . .
C18 C 0.1535(4) 0.4872(3) 0.1151(2) 0.0250(7) Uani 1 1 d . . .
H18A H 0.0726 0.5596 0.0682 0.037 Uiso 1 1 calc R . .
H18B H 0.1913 0.4161 0.0808 0.037 Uiso 1 1 calc R . .
H18C H 0.2506 0.5077 0.1299 0.037 Uiso 1 1 calc R . .
C19 C -0.0856(4) 0.4274(3) 0.1891(2) 0.0243(7) Uani 1 1 d . . .
H19A H -0.1500 0.4116 0.2522 0.037 Uiso 1 1 calc R . .
H19B H -0.0479 0.3541 0.1574 0.037 Uiso 1 1 calc R . .
H19C H -0.1571 0.5004 0.1377 0.037 Uiso 1 1 calc R . .
C20 C 0.0026(4) 0.5681(3) 0.2702(2) 0.0237(7) Uani 1 1 d . . .
H20A H -0.0760 0.6387 0.2204 0.036 Uiso 1 1 calc R . .
H20B H 0.0978 0.5901 0.2863 0.036 Uiso 1 1 calc R . .
H20C H -0.0553 0.5486 0.3355 0.036 Uiso 1 1 calc R . .
C21 C 0.1146(3) 0.2181(3) 0.4156(2) 0.0180(6) Uani 1 1 d . . .
C22 C 0.0326(4) 0.1478(3) 0.3622(2) 0.0255(7) Uani 1 1 d . . .
H22A H -0.0160 0.0980 0.4162 0.038 Uiso 1 1 calc R . .
H22B H 0.1182 0.0925 0.3242 0.038 Uiso 1 1 calc R . .
H22C H -0.0564 0.2083 0.3121 0.038 Uiso 1 1 calc R . .
C23 C -0.0219(4) 0.3036(3) 0.4754(2) 0.0224(7) Uani 1 1 d . . .
H23A H -0.0667 0.2523 0.5307 0.034 Uiso 1 1 calc R . .
H23B H -0.1133 0.3616 0.4258 0.034 Uiso 1 1 calc R . .
H23C H 0.0274 0.3511 0.5077 0.034 Uiso 1 1 calc R . .
C24 C 0.2436(4) 0.1164(3) 0.4970(2) 0.0266(7) Uani 1 1 d . . .
H24A H 0.2884 0.1560 0.5410 0.040 Uiso 1 1 calc R . .
H24B H 0.3360 0.0651 0.4600 0.040 Uiso 1 1 calc R . .
H24C H 0.1887 0.0634 0.5420 0.040 Uiso 1 1 calc R . .
C25 C 0.3980(4) 0.3436(3) 0.3725(2) 0.0188(7) Uani 1 1 d . . .
C26 C 0.3389(4) 0.3999(3) 0.4707(2) 0.0260(7) Uani 1 1 d . . .
H26A H 0.4320 0.4149 0.4994 0.039 Uiso 1 1 calc R . .
H26B H 0.3033 0.3413 0.5245 0.039 Uiso 1 1 calc R . .
H26C H 0.2441 0.4792 0.4504 0.039 Uiso 1 1 calc R . .
C27 C 0.5542(4) 0.2238(3) 0.4050(2) 0.0236(7) Uani 1 1 d . . .
H27A H 0.5982 0.1901 0.3425 0.035 Uiso 1 1 calc R . .
H27B H 0.5228 0.1615 0.4572 0.035 Uiso 1 1 calc R . .
H27C H 0.6410 0.2436 0.4359 0.035 Uiso 1 1 calc R . .
C28 C 0.4600(4) 0.4364(3) 0.2925(2) 0.0283(8) Uani 1 1 d . . .
H28A H 0.3688 0.5180 0.2751 0.042 Uiso 1 1 calc R . .
H28B H 0.4945 0.4049 0.2280 0.042 Uiso 1 1 calc R . .
H28C H 0.5562 0.4451 0.3236 0.042 Uiso 1 1 calc R . .

loop_
_atom_site_aniso_label
_atom_site_aniso_U_11
_atom_site_aniso_U_22
_atom_site_aniso_U_33
_atom_site_aniso_U_23
_atom_site_aniso_U_13
_atom_site_aniso_U_12
Si1 0.0140(4) 0.0143(4) 0.0132(4) -0.0061(3) 0.0021(3) -0.0042(3)
C1 0.0210(16) 0.0130(15) 0.0129(14) -0.0040(11) 0.0062(12) -0.0083(12)
C2 0.0174(15) 0.0103(14) 0.0145(14) -0.0027(11) 0.0048(12) -0.0059(12)
C3 0.0249(17) 0.0173(16) 0.0126(15) -0.0046(12) 0.0046(12) -0.0118(13)
C4 0.0173(16) 0.0101(14) 0.0168(15) -0.0035(12) 0.0032(12) -0.0048(12)
C5 0.0248(17) 0.0155(15) 0.0133(15) -0.0051(12) 0.0038(12) -0.0100(13)
C6 0.0224(16) 0.0181(16) 0.0179(15) -0.0025(12) 0.0008(12) -0.0106(13)
S7 0.0150(12) 0.0258(9) 0.0250(11) -0.0049(8) -0.0038(8) -0.0059(9)
C8 0.018(3) 0.012(4) 0.031(5) -0.013(3) 0.004(3) -0.002(2)
C9 0.028(5) 0.022(4) 0.029(3) -0.003(3) -0.006(4) -0.010(4)
C10 0.0185(15) 0.0125(15) 0.0235(16) -0.0003(12) 0.0033(13) -0.0071(12)
C6' 0.0224(16) 0.0181(16) 0.0179(15) -0.0025(12) 0.0008(12) -0.0106(13)
C7' 0.018(5) 0.028(4) 0.026(4) -0.004(4) 0.000(3) -0.005(4)
C8' 0.021(3) 0.013(5) 0.029(6) -0.010(4) 0.004(4) -0.002(3)
S9' 0.020(2) 0.0233(18) 0.0265(15) -0.0008(13) -0.0014(16) -0.0086(17)
C10' 0.0185(15) 0.0125(15) 0.0235(16) -0.0003(12) 0.0033(13) -0.0071(12)
C11 0.0189(16) 0.0152(15) 0.0148(15) -0.0059(12) 0.0053(12) -0.0066(12)
C12 0.0220(16) 0.0103(14) 0.0157(15) -0.0028(12) 0.0022(12) -0.0063(12)
C13 0.0207(16) 0.0111(14) 0.0159(15) -0.0058(12) 0.0050(12) -0.0047(12)
C14 0.0175(15) 0.0121(15) 0.0142(15) -0.0047(11) 0.0049(12) -0.0070(12)
C15 0.0125(14) 0.0177(15) 0.0165(15) -0.0031(12) 0.0002(12) -0.0072(12)
C16 0.0136(15) 0.0159(15) 0.0185(15) -0.0053(13) 0.0025(12) -0.0058(12)
C17 0.0158(15) 0.0170(15) 0.0170(15) -0.0048(12) 0.0020(12) -0.0025(12)
C18 0.0289(17) 0.0232(17) 0.0195(16) -0.0012(13) 0.0019(14) -0.0076(14)
C19 0.0209(17) 0.0263(18) 0.0220(17) -0.0065(14) -0.0051(13) -0.0023(14)
C20 0.0251(17) 0.0167(16) 0.0230(17) -0.0029(13) 0.0005(13) -0.0009(13)
C21 0.0162(15) 0.0169(16) 0.0209(16) -0.0081(12) 0.0055(12) -0.0044(13)
C22 0.0289(18) 0.0223(17) 0.0301(18) -0.0095(14) 0.0095(14) -0.0139(14)
C23 0.0230(17) 0.0235(17) 0.0199(16) -0.0066(13) 0.0062(13) -0.0071(14)
C24 0.0297(18) 0.0214(17) 0.0225(17) 0.0045(13) 0.0037(14) -0.0079(14)
C25 0.0174(15) 0.0193(16) 0.0218(16) -0.0097(13) 0.0024(12) -0.0062(13)
C26 0.0252(17) 0.0274(18) 0.0300(18) -0.0160(14) -0.0028(14) -0.0085(14)
C27 0.0148(15) 0.0271(18) 0.0300(18) -0.0134(14) -0.0041(13) -0.0039(13)
C28 0.0222(17) 0.0299(19) 0.0377(19) -0.0104(15) 0.0030(15) -0.0137(15)

loop_
_atom_type_symbol
_atom_type_description
_atom_type_scat_dispersion_real
_atom_type_scat_dispersion_imag
_atom_type_scat_source
C C .0033 .0016 'International Tables Vol C Tables 4.2.6.8 and 6.1.1.4'
H H .0000 .0000 'International Tables Vol C Tables 4.2.6.8 and 6.1.1.4'
S S .1246 .1234 'International Tables Vol C Tables 4.2.6.8 and 6.1.1.4'
Si Si .0817 .0704 'International Tables Vol C Tables 4.2.6.8 and 6.1.1.4'

loop_
_geom_angle_atom_site_label_1
_geom_angle_atom_site_label_2
_geom_angle_atom_site_label_3
_geom_angle
_geom_angle_site_symmetry_1
_geom_angle_site_symmetry_3
C16 Si1 C25 106.32(12) . .
C16 Si1 C21 104.70(12) . .
C25 Si1 C21 113.37(12) . .
C16 Si1 C17 104.88(12) . .
C25 Si1 C17 113.26(12) . .
C21 Si1 C17 113.26(12) . .
C14 C1 C2 121.4(2) 2_655 .
C14 C1 C15 118.5(2) 2_655 .
C2 C1 C15 120.0(2) . .
C3 C2 C1 122.0(2) . .
C3 C2 C14 118.7(2) . .
C1 C2 C14 119.2(2) . .
C4 C3 C2 122.2(2) . .
C4 C3 H3 118.9 . .
C2 C3 H3 118.9 . .
C3 C4 C5 122.4(2) . .
C3 C4 C12 119.2(2) . .
C5 C4 C12 118.4(2) . .
C6 C5 C4 120.4(2) . .
C6 C5 H5 119.8 . .
C4 C5 H5 119.8 . .
C5 C6 C10 121.3(3) . .
C5 C6 S7 127.6(2) . .
C10 C6 S7 111.1(2) . .
C6 S7 C8 91.2(3) . .
C9 C8 S7 114.3(7) . .
C9 C8 H8 122.9 . .
S7 C8 H8 122.9 . .
C8 C9 C10 110.6(12) . .
C8 C9 H9 124.7 . .
C10 C9 H9 124.7 . .
C11 C10 C6 119.8(2) . .
C11 C10 C9 127.5(8) . .
C6 C10 C9 112.7(8) . .
C8' C7' H7' 124.5 . .
C7' C8' S9' 114.2(10) . .
C7' C8' H8' 122.9 . .
S9' C8' H8' 122.9 . .
C10 C11 C12 120.7(2) . .
C10 C11 H11 119.6 . .
C12 C11 H11 119.6 . .
C13 C12 C11 122.2(2) . .
C13 C12 C4 118.5(2) . .
C11 C12 C4 119.3(2) . .
C12 C13 C14 122.8(2) . .
C12 C13 H13 118.6 . .
C14 C13 H13 118.6 . .
C13 C14 C1 122.2(2) . 2_655
C13 C14 C2 118.4(2) . .
C1 C14 C2 119.4(2) 2_655 .
C16 C15 C1 175.3(3) . .
C15 C16 Si1 173.5(2) . .
C19 C17 C20 107.6(2) . .
C19 C17 C18 105.9(2) . .
C20 C17 C18 108.5(2) . .
C19 C17 Si1 111.91(19) . .
C20 C17 Si1 112.51(19) . .
C18 C17 Si1 110.13(18) . .
C17 C18 H18A 109.5 . .
C17 C18 H18B 109.5 . .
H18A C18 H18B 109.5 . .
C17 C18 H18C 109.5 . .
H18A C18 H18C 109.5 . .
H18B C18 H18C 109.5 . .
C17 C19 H19A 109.5 . .
C17 C19 H19B 109.5 . .
H19A C19 H19B 109.5 . .
C17 C19 H19C 109.5 . .
H19A C19 H19C 109.5 . .
H19B C19 H19C 109.5 . .
C17 C20 H20A 109.5 . .
C17 C20 H20B 109.5 . .
H20A C20 H20B 109.5 . .
C17 C20 H20C 109.5 . .
H20A C20 H20C 109.5 . .
H20B C20 H20C 109.5 . .
C24 C21 C23 108.4(2) . .
C24 C21 C22 105.5(2) . .
C23 C21 C22 108.5(2) . .
C24 C21 Si1 110.79(19) . .
C23 C21 Si1 112.89(18) . .
C22 C21 Si1 110.42(19) . .
C21 C22 H22A 109.5 . .
C21 C22 H22B 109.5 . .
H22A C22 H22B 109.5 . .
C21 C22 H22C 109.5 . .
H22A C22 H22C 109.5 . .
H22B C22 H22C 109.5 . .
C21 C23 H23A 109.5 . .
C21 C23 H23B 109.5 . .
H23A C23 H23B 109.5 . .
C21 C23 H23C 109.5 . .
H23A C23 H23C 109.5 . .
H23B C23 H23C 109.5 . .
C21 C24 H24A 109.5 . .
C21 C24 H24B 109.5 . .
H24A C24 H24B 109.5 . .
C21 C24 H24C 109.5 . .
H24A C24 H24C 109.5 . .
H24B C24 H24C 109.5 . .
C28 C25 C27 105.8(2) . .
C28 C25 C26 107.4(2) . .
C27 C25 C26 108.4(2) . .
C28 C25 Si1 112.1(2) . .
C27 C25 Si1 110.72(18) . .
C26 C25 Si1 112.23(19) . .
C25 C26 H26A 109.5 . .
C25 C26 H26B 109.5 . .
H26A C26 H26B 109.5 . .
C25 C26 H26C 109.5 . .
H26A C26 H26C 109.5 . .
H26B C26 H26C 109.5 . .
C25 C27 H27A 109.5 . .
C25 C27 H27B 109.5 . .
H27A C27 H27B 109.5 . .
C25 C27 H27C 109.5 . .
H27A C27 H27C 109.5 . .
H27B C27 H27C 109.5 . .
C25 C28 H28A 109.5 . .
C25 C28 H28B 109.5 . .
H28A C28 H28B 109.5 . .
C25 C28 H28C 109.5 . .
H28A C28 H28C 109.5 . .
H28B C28 H28C 109.5 . .

loop_
_geom_bond_atom_site_label_1
_geom_bond_atom_site_label_2
_geom_bond_distance
_geom_bond_site_symmetry_2
Si1 C16 1.841(3) .
Si1 C25 1.922(3) .
Si1 C21 1.923(3) .
Si1 C17 1.928(3) .
C1 C14 1.416(4) 2_655
C1 C2 1.419(4) .
C1 C15 1.433(4) .
C2 C3 1.409(4) .
C2 C14 1.452(4) .
C3 C4 1.386(4) .
C3 H3 0.9500 .
C4 C5 1.423(4) .
C4 C12 1.453(4) .
C5 C6 1.362(4) .
C5 H5 0.9500 .
C6 C10 1.434(4) .
C6 S7 1.729(4) .
S7 C8 1.735(7) .
C8 C9 1.383(18) .
C8 H8 0.9500 .
C9 C10 1.435(12) .
C9 H9 0.9500 .
C10 C11 1.368(4) .
C7' C8' 1.38(2) .
C7' H7' 0.9500 .
C8' S9' 1.744(11) .
C8' H8' 0.9500 .
C11 C12 1.414(4) .
C11 H11 0.9500 .
C12 C13 1.397(4) .
C13 C14 1.396(4) .
C13 H13 0.9500 .
C14 C1 1.416(4) 2_655
C15 C16 1.215(4) .
C17 C19 1.535(4) .
C17 C20 1.546(4) .
C17 C18 1.548(4) .
C18 H18A 0.9800 .
C18 H18B 0.9800 .
C18 H18C 0.9800 .
C19 H19A 0.9800 .
C19 H19B 0.9800 .
C19 H19C 0.9800 .
C20 H20A 0.9800 .
C20 H20B 0.9800 .
C20 H20C 0.9800 .
C21 C24 1.539(4) .
C21 C23 1.541(4) .
C21 C22 1.543(4) .
C22 H22A 0.9800 .
C22 H22B 0.9800 .
C22 H22C 0.9800 .
C23 H23A 0.9800 .
C23 H23B 0.9800 .
C23 H23C 0.9800 .
C24 H24A 0.9800 .
C24 H24B 0.9800 .
C24 H24C 0.9800 .
C25 C28 1.543(4) .
C25 C27 1.542(4) .
C25 C26 1.546(4) .
C26 H26A 0.9800 .
C26 H26B 0.9800 .
C26 H26C 0.9800 .
C27 H27A 0.9800 .
C27 H27B 0.9800 .
C27 H27C 0.9800 .
C28 H28A 0.9800 .
C28 H28B 0.9800 .
C28 H28C 0.9800 .

loop_
_geom_torsion_atom_site_label_1
_geom_torsion_atom_site_label_2
_geom_torsion_atom_site_label_3
_geom_torsion_atom_site_label_4
_geom_torsion
_geom_torsion_site_symmetry_1
_geom_torsion_site_symmetry_4
C14 C1 C2 C3 -176.6(2) 2_655 .
C15 C1 C2 C3 6.4(4) . .
C14 C1 C2 C14 2.1(4) 2_655 .
C15 C1 C2 C14 -174.9(2) . .
C1 C2 C3 C4 -178.9(2) . .
C14 C2 C3 C4 2.4(4) . .
C2 C3 C4 C5 -179.2(2) . .
C2 C3 C4 C12 1.3(4) . .
C3 C4 C5 C6 -177.9(3) . .
C12 C4 C5 C6 1.7(4) . .
C4 C5 C6 C10 0.5(4) . .
C4 C5 C6 S7 179.4(3) . .
C5 C6 S7 C8 -179.2(5) . .
C10 C6 S7 C8 -0.1(5) . .
C6 S7 C8 C9 0.1(12) . .
S7 C8 C9 C10 -0.1(19) . .
C5 C6 C10 C11 -1.6(4) . .
S7 C6 C10 C11 179.3(3) . .
C5 C6 C10 C9 179.2(10) . .
S7 C6 C10 C9 0.1(10) . .
C8 C9 C10 C11 -179.1(8) . .
C8 C9 C10 C6 0.0(18) . .
C6 C10 C11 C12 0.5(4) . .
C9 C10 C11 C12 179.6(11) . .
C10 C11 C12 C13 -177.8(2) . .
C10 C11 C12 C4 1.7(4) . .
C3 C4 C12 C13 -3.6(4) . .
C5 C4 C12 C13 176.8(2) . .
C3 C4 C12 C11 176.8(2) . .
C5 C4 C12 C11 -2.7(4) . .
C11 C12 C13 C14 -178.2(2) . .
C4 C12 C13 C14 2.3(4) . .
C12 C13 C14 C1 -179.1(2) . 2_655
C12 C13 C14 C2 1.3(4) . .
C3 C2 C14 C13 -3.7(4) . .
C1 C2 C14 C13 177.5(2) . .
C3 C2 C14 C1 176.7(2) . 2_655
C1 C2 C14 C1 -2.1(4) . 2_655
C14 C1 C15 C16 -56(4) 2_655 .
C2 C1 C15 C16 121(3) . .
C1 C15 C16 Si1 52(5) . .
C25 Si1 C16 C15 -157(2) . .
C21 Si1 C16 C15 83(2) . .
C17 Si1 C16 C15 -37(2) . .
C16 Si1 C17 C19 74.5(2) . .
C25 Si1 C17 C19 -170.01(18) . .
C21 Si1 C17 C19 -39.1(2) . .
C16 Si1 C17 C20 -164.21(19) . .
C25 Si1 C17 C20 -48.7(2) . .
C21 Si1 C17 C20 82.2(2) . .
C16 Si1 C17 C18 -43.0(2) . .
C25 Si1 C17 C18 72.5(2) . .
C21 Si1 C17 C18 -156.57(18) . .
C16 Si1 C21 C24 74.8(2) . .
C25 Si1 C21 C24 -40.7(2) . .
C17 Si1 C21 C24 -171.50(18) . .
C16 Si1 C21 C23 -163.36(19) . .
C25 Si1 C21 C23 81.2(2) . .
C17 Si1 C21 C23 -49.7(2) . .
C16 Si1 C21 C22 -41.7(2) . .
C25 Si1 C21 C22 -157.18(19) . .
C17 Si1 C21 C22 72.0(2) . .
C16 Si1 C25 C28 76.2(2) . .
C21 Si1 C25 C28 -169.28(18) . .
C17 Si1 C25 C28 -38.4(2) . .
C16 Si1 C25 C27 -41.6(2) . .
C21 Si1 C25 C27 72.9(2) . .
C17 Si1 C25 C27 -156.25(19) . .
C16 Si1 C25 C26 -162.8(2) . .
C21 Si1 C25 C26 -48.3(2) . .
C17 Si1 C25 C26 82.5(2) . .
